data_4105171
loop_
_publ_author_name
'Upadhyayula S. Raghavender'
'Subrayashastry Aravinda'
'Narayanaswamy Shamala'
'Rajkishor Rai'
'Padmanabhan Balaram'

_publ_section_title
;
 Characterization of Water Wires inside Hydrophobic Tubular Peptide
 Structures
;
_journal_name_full 'Journal of the American Chemical Society'
_journal_page_first 15130
_journal_page_last 15132
_journal_paper_doi 10.1021/ja9038906
_journal_volume 131
_journal_year 2009
_chemical_formula_sum 'C29 H51 N5 O8.17'
_chemical_formula_weight 600.41
_chemical_name_common Boc-D-Pro-Aib-Val-Aib-Val-OMe
_chemical_name_systematic
; 
 t-Butyloxycarbonyl-D-prolyl-alpha-aminoisobutyryl-valyl
-alpha-aminoisobutyryl-valyl-methyl ester
;
_space_group_IT_number 170
_symmetry_cell_setting hexagonal
_symmetry_space_group_name_Hall 'P 65'
_symmetry_space_group_name_H-M 'P 65'
_atom_sites_solution_hydrogens geom
_atom_sites_solution_primary direct
_atom_sites_solution_secondary difmap
_audit_creation_method SHELXL-97
_cell_angle_alpha 90.00
_cell_angle_beta 90.00
_cell_angle_gamma 120.00
_cell_formula_units_Z 6
_cell_length_a 24.3161(3)
_cell_length_b 24.3161(3)
_cell_length_c 10.48050(10)
_cell_measurement_temperature 293(2)
_cell_volume 5366.62(11)
_computing_data_collection SMART
_computing_data_reduction SAINT
_computing_structure_refinement 'SHELXL-97 (Sheldrick, 1997)'
_computing_structure_solution 'SHELXS-97 (Sheldrick, 1990)'
_diffrn_ambient_temperature 293(2)
_diffrn_measured_fraction_theta_full 0.976
_diffrn_measured_fraction_theta_max 0.977
_diffrn_measurement_device_type 'BRUKER AXS SMART APEXII ULTRA CCD with Cu source'
_diffrn_measurement_method 'omega and phi scans'
_diffrn_radiation_monochromator graphite
_diffrn_radiation_source 'rotating anode'
_diffrn_radiation_type CuK\a
_diffrn_radiation_wavelength 1.54178
_diffrn_reflns_av_R_equivalents 0.0187
_diffrn_reflns_av_sigmaI/netI 0.0205
_diffrn_reflns_limit_h_max 29
_diffrn_reflns_limit_h_min -29
_diffrn_reflns_limit_k_max 28
_diffrn_reflns_limit_k_min -27
_diffrn_reflns_limit_l_max 11
_diffrn_reflns_limit_l_min -12
_diffrn_reflns_number 18429
_diffrn_reflns_theta_full 72.06
_diffrn_reflns_theta_max 72.06
_diffrn_reflns_theta_min 2.10
_exptl_absorpt_coefficient_mu 0.669
_exptl_absorpt_correction_type none
_exptl_crystal_colour 'color less'
_exptl_crystal_density_diffrn 1.115
_exptl_crystal_description rods
_exptl_crystal_F_000 1952
_exptl_crystal_size_max 0.45
_exptl_crystal_size_mid 0.12
_exptl_crystal_size_min 0.07
_refine_diff_density_max 0.567
_refine_diff_density_min -0.362
_refine_diff_density_rms 0.070
_refine_ls_abs_structure_details 'Flack H D (1983), Acta Cryst. A39, 876-881'
_refine_ls_abs_structure_Flack -10(10)
_refine_ls_extinction_method none
_refine_ls_goodness_of_fit_ref 1.039
_refine_ls_hydrogen_treatment 'riding over the heavy atom'
_refine_ls_matrix_type full
_refine_ls_number_parameters 388
_refine_ls_number_reflns 3632
_refine_ls_number_restraints 1
_refine_ls_restrained_S_all 1.039
_refine_ls_R_factor_all 0.0637
_refine_ls_R_factor_gt 0.0617
_refine_ls_shift/su_max 1.265
_refine_ls_shift/su_mean 0.043
_refine_ls_structure_factor_coef Fsqd
_refine_ls_weighting_details 'calc w=1/[\s^2^(Fo^2^)+(0.1654P)^2^+0.2146P] where P=(Fo^2^+2Fc^2^)/3'
_refine_ls_weighting_scheme calc
_refine_ls_wR_factor_gt 0.1844
_refine_ls_wR_factor_ref 0.1855
_reflns_number_gt 3309
_reflns_number_total 3632
_reflns_threshold_expression >2sigma(I)
_cod_data_source_file ja9038906_si_004.cif
_cod_data_source_block dpuv5b
_cod_original_cell_volume 5366.61(11)
_cod_database_code 4105171

loop_
_symmetry_equiv_pos_as_xyz
'x, y, z'
'-y, x-y, z+2/3'
'-x+y, -x, z+1/3'
'-x, -y, z+1/2'
'y, -x+y, z+1/6'
'x-y, x, z+5/6'

loop_
_atom_site_label
_atom_site_type_symbol
_atom_site_fract_x
_atom_site_fract_y
_atom_site_fract_z
_atom_site_U_iso_or_equiv
_atom_site_adp_type
_atom_site_occupancy
_atom_site_symmetry_multiplicity
_atom_site_calc_flag
_atom_site_refinement_flags
C1 C 0.8063(2) 0.7353(2) -0.3975(5) 0.0766(10) Uani 1 1 d .
C2 C 0.7530(3) 0.6987(4) -0.3057(7) 0.1086(19) Uani 1 1 d .
H2A H 0.7701 0.6970 -0.2241 0.163 Uiso 1 1 calc R
H2B H 0.7265 0.6564 -0.3372 0.163 Uiso 1 1 calc R
H2C H 0.7283 0.7194 -0.2968 0.163 Uiso 1 1 calc R
C3 C 0.7789(4) 0.7386(4) -0.5247(8) 0.126(2) Uani 1 1 d .
H3A H 0.8128 0.7620 -0.5841 0.190 Uiso 1 1 calc R
H3B H 0.7546 0.7596 -0.5143 0.190 Uiso 1 1 calc R
H3C H 0.7519 0.6964 -0.5564 0.190 Uiso 1 1 calc R
C4 C 0.8552(3) 0.7999(2) -0.3461(9) 0.116(2) Uani 1 1 d .
H4A H 0.8879 0.8218 -0.4087 0.173 Uiso 1 1 calc R
H4B H 0.8737 0.7945 -0.2695 0.173 Uiso 1 1 calc R
H4C H 0.8350 0.8243 -0.3275 0.173 Uiso 1 1 calc R
O O 0.83717(15) 0.69913(15) -0.4271(3) 0.0740(7) Uani 1 1 d .
C0' C 0.86442(15) 0.68165(15) -0.3364(3) 0.0534(6) Uani 1 1 d .
O0 O 0.87735(12) 0.70274(12) -0.2276(3) 0.0657(6) Uani 1 1 d .
N1 N 0.87672(13) 0.63696(13) -0.3802(3) 0.0543(6) Uani 1 1 d .
C1A C 0.90878(13) 0.61269(14) -0.3021(3) 0.0506(6) Uani 1 1 d .
H1A H 0.9531 0.6458 -0.2887 0.061 Uiso 1 1 calc R
C1' C 0.87566(12) 0.58827(13) -0.1735(3) 0.0472(6) Uani 1 1 d .
O1 O 0.81766(10) 0.55566(11) -0.1662(3) 0.0617(6) Uani 1 1 d .
C1B C 0.9060(2) 0.5595(2) -0.3850(4) 0.0752(10) Uani 1 1 d .
H1B1 H 0.9469 0.5735 -0.4250 0.090 Uiso 1 1 calc R
H1B2 H 0.8954 0.5225 -0.3331 0.090 Uiso 1 1 calc R
C1G C 0.8584(5) 0.5443(4) -0.4798(7) 0.138(3) Uani 1 1 d .
H1G1 H 0.8177 0.5104 -0.4500 0.165 Uiso 1 1 calc R
H1G2 H 0.8695 0.5304 -0.5576 0.165 Uiso 1 1 calc R
C1D C 0.8549(2) 0.6047(2) -0.5047(4) 0.0786(11) Uani 1 1 d .
H1D1 H 0.8830 0.6298 -0.5734 0.094 Uiso 1 1 calc R
H1D2 H 0.8120 0.5950 -0.5239 0.094 Uiso 1 1 calc R
N2 N 0.91430(10) 0.60439(12) -0.0731(2) 0.0494(5) Uani 1 1 d .
H2 H 0.9542 0.6299 -0.0854 0.059 Uiso 1 1 calc R
C2A C 0.89320(13) 0.58138(15) 0.0564(3) 0.0518(6) Uani 1 1 d .
C2' C 0.84490(11) 0.59971(13) 0.1047(3) 0.0443(5) Uani 1 1 d .
O2 O 0.80894(10) 0.56980(12) 0.1929(2) 0.0589(5) Uani 1 1 d .
C2B C 0.8629(3) 0.5092(2) 0.0623(6) 0.0913(15) Uani 1 1 d .
H2B1 H 0.8268 0.4900 0.0064 0.137 Uiso 1 1 calc R
H2B2 H 0.8495 0.4950 0.1481 0.137 Uiso 1 1 calc R
H2B3 H 0.8933 0.4973 0.0361 0.137 Uiso 1 1 calc R
C2G C 0.95062(17) 0.6147(3) 0.1432(4) 0.0923(16) Uani 1 1 d .
H2G1 H 0.9682 0.6598 0.1369 0.138 Uiso 1 1 calc R
H2G2 H 0.9820 0.6039 0.1178 0.138 Uiso 1 1 calc R
H2G3 H 0.9380 0.6014 0.2297 0.138 Uiso 1 1 calc R
N3 N 0.84594(10) 0.65010(11) 0.0517(3) 0.0481(5) Uani 1 1 d .
H3 H 0.8724 0.6699 -0.0089 0.058 Uiso 1 1 calc R
C3A C 0.80282(14) 0.67251(14) 0.0947(4) 0.0571(7) Uani 1 1 d .
H3A1 H 0.8026 0.6721 0.1882 0.069 Uiso 1 1 calc R
C3' C 0.73432(13) 0.62859(13) 0.0492(3) 0.0499(6) Uani 1 1 d .
O3 O 0.69164(11) 0.63780(11) 0.0872(3) 0.0670(6) Uani 1 1 d .
C3B C 0.8348(2) 0.74467(19) 0.0499(6) 0.0827(11) Uani 1 1 d .
H3B1 H 0.8473 0.7488 -0.0401 0.099 Uiso 1 1 calc R
C3G C 0.7923(3) 0.7715(2) 0.0718(10) 0.121(2) Uani 1 1 d .
H3G1 H 0.7547 0.7488 0.0209 0.182 Uiso 1 1 calc R
H3G2 H 0.8140 0.8156 0.0483 0.182 Uiso 1 1 calc R
H3G3 H 0.7808 0.7674 0.1603 0.182 Uiso 1 1 calc R
C3D C 0.8940(3) 0.7811(2) 0.1360(12) 0.144(4) Uani 1 1 d .
H3D1 H 0.9221 0.7646 0.1234 0.216 Uiso 1 1 calc R
H3D2 H 0.8810 0.7759 0.2238 0.216 Uiso 1 1 calc R
H3D3 H 0.9155 0.8254 0.1144 0.216 Uiso 1 1 calc R
N4 N 0.72296(10) 0.57855(10) -0.0224(2) 0.0468(5) Uani 1 1 d .
H4 H 0.7546 0.5783 -0.0585 0.056 Uiso 1 1 calc R
C4A C 0.65948(13) 0.52415(14) -0.0426(3) 0.0531(6) Uani 1 1 d .
C4' C 0.62680(13) 0.49492(16) 0.0853(3) 0.0566(7) Uani 1 1 d .
O4 O 0.56876(11) 0.46632(17) 0.0940(4) 0.0910(11) Uani 1 1 d .
C4B C 0.61764(17) 0.5429(2) -0.1209(5) 0.0787(11) Uani 1 1 d .
H4B1 H 0.6134 0.5750 -0.0758 0.118 Uiso 1 1 calc R
H4B2 H 0.5764 0.5063 -0.1332 0.118 Uiso 1 1 calc R
H4B3 H 0.6371 0.5592 -0.2023 0.118 Uiso 1 1 calc R
C4G C 0.66725(17) 0.47333(18) -0.1125(5) 0.0738(10) Uani 1 1 d .
H4G1 H 0.6874 0.4896 -0.1933 0.111 Uiso 1 1 calc R
H4G2 H 0.6263 0.4366 -0.1260 0.111 Uiso 1 1 calc R
H4G3 H 0.6929 0.4618 -0.0621 0.111 Uiso 1 1 calc R
N5 N 0.66407(11) 0.49834(13) 0.1827(3) 0.0571(6) Uani 1 1 d .
H5 H 0.7046 0.5188 0.1726 0.069 Uiso 1 1 calc R
C5A C 0.63798(14) 0.46860(14) 0.3043(3) 0.0558(7) Uani 1 1 d .
H5A H 0.5979 0.4290 0.2904 0.067 Uiso 1 1 calc R
C5' C 0.62605(15) 0.51264(16) 0.3885(4) 0.0592(7) Uani 1 1 d .
O5 O 0.66425(17) 0.56641(14) 0.4103(4) 0.0957(11) Uani 1 1 d .
C5B C 0.6847(2) 0.4540(2) 0.3757(4) 0.0720(9) Uani 1 1 d .
H5B H 0.7247 0.4942 0.3856 0.086 Uiso 1 1 calc R
C5G C 0.6986(3) 0.4094(3) 0.2994(8) 0.1109(19) Uani 1 1 d .
H5G1 H 0.7145 0.4274 0.2167 0.166 Uiso 1 1 calc R
H5G2 H 0.6604 0.3693 0.2897 0.166 Uiso 1 1 calc R
H5G3 H 0.7299 0.4034 0.3432 0.166 Uiso 1 1 calc R
C5D C 0.6604(5) 0.4283(5) 0.5085(7) 0.143(3) Uani 1 1 d .
H5D1 H 0.6527 0.4579 0.5545 0.214 Uiso 1 1 calc R
H5D2 H 0.6916 0.4224 0.5530 0.214 Uiso 1 1 calc R
H5D3 H 0.6216 0.3883 0.5018 0.214 Uiso 1 1 calc R
O1M O 0.56725(12) 0.48211(16) 0.4368(3) 0.0774(7) Uani 1 1 d .
C1M C 0.5516(3) 0.5173(3) 0.5252(5) 0.0914(14) Uani 1 1 d .
H1M1 H 0.5085 0.4913 0.5533 0.137 Uiso 1 1 calc R
H1M2 H 0.5562 0.5546 0.4840 0.137 Uiso 1 1 calc R
H1M3 H 0.5795 0.5294 0.5974 0.137 Uiso 1 1 calc R
O1W O 0.998(3) 0.994(2) -0.042(16) 0.26(6) Uani 0.17 1 d P

loop_
_atom_site_aniso_label
_atom_site_aniso_U_11
_atom_site_aniso_U_22
_atom_site_aniso_U_33
_atom_site_aniso_U_23
_atom_site_aniso_U_13
_atom_site_aniso_U_12
C1 0.093(3) 0.083(2) 0.075(3) 0.011(2) 0.002(2) 0.060(2)
C2 0.086(3) 0.145(5) 0.112(4) 0.029(4) 0.018(3) 0.071(3)
C3 0.176(7) 0.149(6) 0.103(5) 0.020(4) -0.025(5) 0.118(6)
C4 0.137(5) 0.081(3) 0.146(6) 0.016(4) 0.013(5) 0.067(3)
O 0.1021(18) 0.0934(17) 0.0544(13) 0.0023(12) -0.0043(13) 0.0698(16)
C0' 0.0590(14) 0.0624(15) 0.0441(14) -0.0015(13) -0.0019(12) 0.0343(13)
O0 0.0796(14) 0.0735(14) 0.0588(14) -0.0130(11) -0.0110(11) 0.0492(12)
N1 0.0625(13) 0.0632(13) 0.0414(12) -0.0086(11) -0.0085(10) 0.0346(12)
C1A 0.0462(13) 0.0632(15) 0.0461(15) -0.0060(12) -0.0009(11) 0.0301(11)
C1' 0.0418(12) 0.0492(12) 0.0520(15) -0.0044(12) -0.0004(11) 0.0238(10)
O1 0.0419(9) 0.0674(12) 0.0666(14) -0.0074(11) -0.0006(9) 0.0204(9)
C1B 0.090(2) 0.091(2) 0.068(2) -0.019(2) -0.0051(19) 0.063(2)
C1G 0.223(8) 0.147(5) 0.111(5) -0.076(4) -0.085(5) 0.143(6)
C1D 0.104(3) 0.096(3) 0.0475(19) -0.0259(18) -0.0225(19) 0.059(2)
N2 0.0359(10) 0.0638(13) 0.0478(13) 0.0064(10) 0.0034(9) 0.0244(9)
C2A 0.0431(12) 0.0665(16) 0.0514(16) 0.0109(13) 0.0051(11) 0.0317(12)
C2' 0.0373(10) 0.0534(13) 0.0415(13) -0.0026(10) -0.0030(9) 0.0222(10)
O2 0.0539(11) 0.0769(13) 0.0507(12) 0.0112(10) 0.0090(9) 0.0363(10)
C2B 0.123(3) 0.081(2) 0.099(3) 0.035(2) 0.045(3) 0.073(3)
C2G 0.0485(16) 0.175(5) 0.049(2) 0.022(2) -0.0019(14) 0.053(2)
N3 0.0435(10) 0.0500(11) 0.0514(13) -0.0021(10) -0.0006(9) 0.0239(9)
C3A 0.0513(14) 0.0595(15) 0.0679(19) -0.0180(14) -0.0108(14) 0.0333(12)
C3' 0.0508(13) 0.0519(13) 0.0527(15) 0.0068(12) 0.0032(12) 0.0299(11)
O3 0.0574(11) 0.0690(12) 0.0863(18) 0.0010(12) 0.0088(12) 0.0403(10)
C3B 0.077(2) 0.0647(19) 0.099(3) -0.015(2) -0.004(2) 0.0296(17)
C3G 0.134(4) 0.074(3) 0.173(7) 0.004(4) 0.025(5) 0.065(3)
C3D 0.094(3) 0.075(3) 0.238(11) -0.062(5) -0.050(5) 0.024(2)
N4 0.0402(10) 0.0499(11) 0.0496(13) 0.0018(9) -0.0006(9) 0.0219(9)
C4A 0.0419(12) 0.0586(15) 0.0540(15) 0.0017(13) -0.0067(12) 0.0214(11)
C4' 0.0406(12) 0.0602(15) 0.065(2) 0.0096(14) 0.0006(13) 0.0224(11)
O4 0.0417(11) 0.113(2) 0.100(2) 0.0413(19) 0.0043(13) 0.0248(12)
C4B 0.0575(17) 0.090(2) 0.077(2) 0.020(2) -0.0177(17) 0.0278(17)
C4G 0.0573(17) 0.0645(18) 0.082(2) -0.0189(18) -0.0051(18) 0.0170(15)
N5 0.0415(11) 0.0675(14) 0.0581(15) 0.0119(12) 0.0039(10) 0.0241(10)
C5A 0.0493(13) 0.0517(14) 0.0593(18) 0.0083(13) 0.0052(12) 0.0199(11)
C5' 0.0588(15) 0.0613(17) 0.0601(18) 0.0109(14) 0.0021(14) 0.0321(14)
O5 0.097(2) 0.0630(15) 0.115(3) -0.0036(17) 0.015(2) 0.0315(14)
C5B 0.088(2) 0.078(2) 0.068(2) 0.0141(18) 0.0071(19) 0.055(2)
C5G 0.135(4) 0.098(3) 0.132(5) 0.009(4) 0.026(4) 0.083(3)
C5D 0.204(8) 0.215(8) 0.092(4) 0.070(5) 0.048(5) 0.167(7)
O1M 0.0614(13) 0.0996(19) 0.0719(17) 0.0056(15) 0.0139(12) 0.0408(13)
C1M 0.109(3) 0.113(3) 0.079(3) 0.019(3) 0.026(2) 0.076(3)
O1W 0.11(3) 0.12(2) 0.55(18) -0.05(7) 0.10(8) 0.05(3)

loop_
_atom_type_symbol
_atom_type_description
_atom_type_scat_dispersion_real
_atom_type_scat_dispersion_imag
_atom_type_scat_source
C C 0.0181 0.0000 'International Tables Vol C Tables 4.2.6.8 and 6.1.1.4'
H H 0.0000 0.0000 'International Tables Vol C Tables 4.2.6.8 and 6.1.1.4'
N N 0.0311 0.0000 'International Tables Vol C Tables 4.2.6.8 and 6.1.1.4'
O O 0.0492 0.0000 'International Tables Vol C Tables 4.2.6.8 and 6.1.1.4'

loop_
_geom_angle_atom_site_label_1
_geom_angle_atom_site_label_2
_geom_angle_atom_site_label_3
_geom_angle
_geom_angle_site_symmetry_1
_geom_angle_site_symmetry_3
O C1 C2 109.5(4) . .
O C1 C3 102.7(4) . .
C2 C1 C3 109.0(5) . .
O C1 C4 109.3(4) . .
C2 C1 C4 112.6(5) . .
C3 C1 C4 113.4(5) . .
C0' O C1 121.9(3) . .
O0 C0' O 126.2(3) . .
O0 C0' N1 122.8(3) . .
O C0' N1 111.0(3) . .
C0' N1 C1A 121.4(3) . .
C0' N1 C1D 124.5(3) . .
C1A N1 C1D 114.0(3) . .
N1 C1A C1B 102.6(3) . .
N1 C1A C1' 111.8(2) . .
C1B C1A C1' 112.3(3) . .
O1 C1' N2 123.7(3) . .
O1 C1' C1A 121.2(3) . .
N2 C1' C1A 115.1(2) . .
C1G C1B C1A 107.6(3) . .
C1B C1G C1D 107.1(5) . .
N1 C1D C1G 100.5(3) . .
C1' N2 C2A 124.1(2) . .
N2 C2A C2G 107.4(2) . .
N2 C2A C2B 110.7(3) . .
C2G C2A C2B 112.1(4) . .
N2 C2A C2' 111.6(2) . .
C2G C2A C2' 106.3(3) . .
C2B C2A C2' 108.7(3) . .
O2 C2' N3 122.5(2) . .
O2 C2' C2A 119.8(3) . .
N3 C2' C2A 117.6(2) . .
C2' N3 C3A 121.5(3) . .
N3 C3A C3' 111.9(2) . .
N3 C3A C3B 105.8(3) . .
C3' C3A C3B 115.8(3) . .
O3 C3' N4 122.5(3) . .
O3 C3' C3A 119.5(3) . .
N4 C3' C3A 117.8(2) . .
C3G C3B C3D 108.0(5) . .
C3G C3B C3A 111.9(4) . .
C3D C3B C3A 105.1(5) . .
C3' N4 C4A 123.4(2) . .
N4 C4A C4G 107.4(2) . .
N4 C4A C4' 111.1(3) . .
C4G C4A C4' 106.7(3) . .
N4 C4A C4B 111.3(3) . .
C4G C4A C4B 110.6(3) . .
C4' C4A C4B 109.6(3) . .
O4 C4' N5 122.0(3) . .
O4 C4' C4A 120.6(3) . .
N5 C4' C4A 117.2(2) . .
C4' N5 C5A 121.8(2) . .
N5 C5A C5' 110.4(3) . .
N5 C5A C5B 110.7(3) . .
C5' C5A C5B 107.5(3) . .
O5 C5' O1M 124.7(4) . .
O5 C5' C5A 124.5(3) . .
O1M C5' C5A 110.8(3) . .
C5G C5B C5D 111.6(5) . .
C5G C5B C5A 111.2(4) . .
C5D C5B C5A 111.1(4) . .
C5' O1M C1M 116.3(4) . .
O1W O1W O1W 175.7(14) 6_654 5_565

loop_
_geom_bond_atom_site_label_1
_geom_bond_atom_site_label_2
_geom_bond_distance
_geom_bond_site_symmetry_2
C1 O 1.447(5) .
C1 C2 1.499(8) .
C1 C3 1.509(8) .
C1 C4 1.518(8) .
O C0' 1.344(4) .
C0' O0 1.225(5) .
C0' N1 1.344(4) .
N1 C1A 1.444(4) .
N1 C1D 1.477(4) .
C1A C1B 1.530(4) .
C1A C1' 1.530(4) .
C1' O1 1.227(4) .
C1' N2 1.332(4) .
C1B C1G 1.427(7) .
C1G C1D 1.536(7) .
N2 C2A 1.460(4) .
C2A C2G 1.517(5) .
C2A C2B 1.528(5) .
C2A C2' 1.535(4) .
C2' O2 1.229(4) .
C2' N3 1.334(4) .
N3 C3A 1.473(4) .
C3A C3' 1.537(4) .
C3A C3B 1.594(5) .
C3' O3 1.232(4) .
C3' N4 1.335(4) .
C3B C3G 1.490(7) .
C3B C3D 1.548(8) .
N4 C4A 1.461(3) .
C4A C4G 1.527(5) .
C4A C4' 1.539(5) .
C4A C4B 1.543(4) .
C4' O4 1.226(4) .
C4' N5 1.340(4) .
N5 C5A 1.446(4) .
C5A C5' 1.523(5) .
C5A C5B 1.542(5) .
C5' O5 1.188(5) .
C5' O1M 1.338(4) .
C5B C5G 1.516(7) .
C5B C5D 1.519(8) .
O1M C1M 1.436(6) .
O1W O1W 1.752(4) 6_654
O1W O1W 1.752(4) 5_565

loop_
_geom_torsion_atom_site_label_1
_geom_torsion_atom_site_label_2
_geom_torsion_atom_site_label_3
_geom_torsion_atom_site_label_4
_geom_torsion
C2 C1 O C0' -59.9(5)
C3 C1 O C0' -175.5(5)
C4 C1 O C0' 63.9(5)
C1 O C0' O0 -14.5(6)
C1 O C0' N1 165.8(3)
O0 C0' N1 C1A -2.6(5)
O C0' N1 C1A 177.0(3)
O0 C0' N1 C1D 172.1(4)
O C0' N1 C1D -8.2(5)
C0' N1 C1A C1B 174.5(3)
C1D N1 C1A C1B -0.8(4)
C0' N1 C1A C1' 53.9(4)
C1D N1 C1A C1' -121.4(3)
N1 C1A C1' O1 43.8(4)
C1B C1A C1' O1 -71.0(4)
N1 C1A C1' N2 -137.0(3)
C1B C1A C1' N2 108.2(3)
N1 C1A C1B C1G -17.3(6)
C1' C1A C1B C1G 102.9(6)
C1A C1B C1G C1D 28.4(8)
C0' N1 C1D C1G -158.4(5)
C1A N1 C1D C1G 16.7(6)
C1B C1G C1D N1 -27.2(7)
O1 C1' N2 C2A 5.0(5)
C1A C1' N2 C2A -174.2(3)
C1' N2 C2A C2G -175.7(3)
C1' N2 C2A C2B 61.6(4)
C1' N2 C2A C2' -59.6(4)
N2 C2A C2' O2 158.8(3)
C2G C2A C2' O2 -84.4(4)
C2B C2A C2' O2 36.5(4)
N2 C2A C2' N3 -24.2(4)
C2G C2A C2' N3 92.7(3)
C2B C2A C2' N3 -146.5(3)
O2 C2' N3 C3A -1.0(4)
C2A C2' N3 C3A -178.0(3)
C2' N3 C3A C3' -73.9(4)
C2' N3 C3A C3B 159.1(3)
N3 C3A C3' O3 173.4(3)
C3B C3A C3' O3 -65.3(5)
N3 C3A C3' N4 -1.2(4)
C3B C3A C3' N4 120.1(3)
N3 C3A C3B C3G 172.5(5)
C3' C3A C3B C3G 48.0(7)
N3 C3A C3B C3D -70.5(5)
C3' C3A C3B C3D 165.0(5)
O3 C3' N4 C4A -12.0(5)
C3A C3' N4 C4A 162.4(3)
C3' N4 C4A C4G -171.8(3)
C3' N4 C4A C4' -55.4(4)
C3' N4 C4A C4B 67.0(4)
N4 C4A C4' O4 152.9(4)
C4G C4A C4' O4 -90.2(4)
C4B C4A C4' O4 29.5(5)
N4 C4A C4' N5 -31.6(4)
C4G C4A C4' N5 85.3(4)
C4B C4A C4' N5 -155.0(3)
O4 C4' N5 C5A -0.2(6)
C4A C4' N5 C5A -175.7(3)
C4' N5 C5A C5' -85.7(4)
C4' N5 C5A C5B 155.3(3)
N5 C5A C5' O5 -51.1(5)
C5B C5A C5' O5 69.8(5)
N5 C5A C5' O1M 130.3(3)
C5B C5A C5' O1M -108.8(3)
N5 C5A C5B C5G -60.1(4)
C5' C5A C5B C5G 179.2(4)
N5 C5A C5B C5D 174.9(5)
C5' C5A C5B C5D 54.2(6)
O5 C5' O1M C1M -2.8(6)
C5A C5' O1M C1M 175.8(3)
